data_1503262
loop_
_publ_author_name
'Dugal-Tessier, Julien'
'Dake, Gregory R.'
'Gates, Derek P.'

_publ_section_title
;
 Chiral phosphaalkene-oxazoline ligands for the palladium-catalyzed
 asymmetric allylic alkylation.
;
_journal_issue 20
_journal_name_full 'Organic letters'
_journal_page_first 4667
_journal_page_last 4669
_journal_paper_doi 10.1021/ol1020652
_journal_volume 12
_journal_year 2010
_chemical_absolute_configuration syn
_chemical_formula_moiety C27H36Cl2N1O1P1Pd1
_chemical_formula_sum 'C27 H36 Cl2 N O P Pd'
_chemical_formula_weight 598.84
_chemical_name_systematic
;
 ?
;
_space_group_IT_number 19
_symmetry_cell_setting orthorhombic
_symmetry_space_group_name_Hall 'P 2ac 2ab'
_symmetry_space_group_name_H-M 'P 21 21 21'
_atom_sites_solution_hydrogens geom
_atom_sites_solution_primary direct
_atom_sites_solution_secondary difmap
_audit_creation_method SHELXL-97
_cell_angle_alpha 90.00
_cell_angle_beta 90.00
_cell_angle_gamma 90.00
_cell_formula_units_Z 4
_cell_length_a 8.7130(2)
_cell_length_b 16.6610(4)
_cell_length_c 19.2860(5)
_cell_measurement_reflns_used 9706
_cell_measurement_temperature 173(2)
_cell_measurement_theta_max 27.99
_cell_measurement_theta_min 2.565
_cell_volume 2799.70(12)
_computing_structure_refinement 'SHELXL-97 (Sheldrick, 1997)'
_diffrn_ambient_temperature 173(2)
_diffrn_measured_fraction_theta_full 0.996
_diffrn_measured_fraction_theta_max 0.996
_diffrn_measurement_device_type 'Bruker X8 APEX II'
_diffrn_measurement_method 'area detector'
_diffrn_radiation_monochromator graphite
_diffrn_radiation_source 'fine-focus sealed tube'
_diffrn_radiation_type MoK\a
_diffrn_radiation_wavelength 0.71069
_diffrn_reflns_av_R_equivalents 0.0312
_diffrn_reflns_av_sigmaI/netI 0.0303
_diffrn_reflns_limit_h_max 11
_diffrn_reflns_limit_h_min -11
_diffrn_reflns_limit_k_max 21
_diffrn_reflns_limit_k_min -21
_diffrn_reflns_limit_l_max 25
_diffrn_reflns_limit_l_min -24
_diffrn_reflns_number 25502
_diffrn_reflns_theta_full 27.99
_diffrn_reflns_theta_max 27.99
_diffrn_reflns_theta_min 1.62
_exptl_absorpt_coefficient_mu 0.930
_exptl_absorpt_correction_T_max 0.911
_exptl_absorpt_correction_T_min 0.816
_exptl_absorpt_correction_type multi-scan
_exptl_crystal_colour yellow
_exptl_crystal_density_diffrn 1.421
_exptl_crystal_density_method 'not measured'
_exptl_crystal_description irregular
_exptl_crystal_F_000 1232
_exptl_crystal_size_max 0.40
_exptl_crystal_size_mid 0.30
_exptl_crystal_size_min 0.10
_refine_diff_density_max 1.023
_refine_diff_density_min -0.334
_refine_diff_density_rms 0.062
_refine_ls_abs_structure_details 'Flack H D (1983), Acta Cryst. A39, 876-881'
_refine_ls_abs_structure_Flack -0.008(19)
_refine_ls_extinction_method none
_refine_ls_goodness_of_fit_ref 1.053
_refine_ls_hydrogen_treatment constr
_refine_ls_matrix_type full
_refine_ls_number_parameters 361
_refine_ls_number_reflns 6726
_refine_ls_number_restraints 879
_refine_ls_restrained_S_all 0.992
_refine_ls_R_factor_all 0.0291
_refine_ls_R_factor_gt 0.0264
_refine_ls_shift/su_max 0.010
_refine_ls_shift/su_mean 0.001
_refine_ls_structure_factor_coef Fsqd
_refine_ls_weighting_details 'calc w=1/[\s^2^(Fo^2^)+(0.0237P)^2^+1.7098P] where P=(Fo^2^+2Fc^2^)/3'
_refine_ls_weighting_scheme calc
_refine_ls_wR_factor_gt 0.0596
_refine_ls_wR_factor_ref 0.0606
_reflns_number_gt 6393
_reflns_number_total 6726
_reflns_threshold_expression >2sigma(I)
_cod_data_source_file ol1020652_si_003.cif
_cod_data_source_block dg150july13
_cod_database_code 1503262

loop_
_symmetry_equiv_pos_as_xyz
'x, y, z'
'-x+1/2, -y, z+1/2'
'x+1/2, -y+1/2, -z'
'-x, y+1/2, -z+1/2'

loop_
_atom_site_label
_atom_site_type_symbol
_atom_site_fract_x
_atom_site_fract_y
_atom_site_fract_z
_atom_site_U_iso_or_equiv
_atom_site_adp_type
_atom_site_occupancy
_atom_site_symmetry_multiplicity
_atom_site_calc_flag
_atom_site_refinement_flags
_atom_site_disorder_assembly
_atom_site_disorder_group
C1 C 0.3133(3) 0.66364(15) 0.29746(11) 0.0230(5) Uani 1 1 d U . .
C2 C 0.3591(3) 0.63125(14) 0.36188(12) 0.0236(5) Uani 1 1 d U . .
C3 C 0.3265(3) 0.67419(15) 0.42146(12) 0.0256(5) Uani 1 1 d U . .
H3 H 0.3573 0.6533 0.4651 0.031 Uiso 1 1 calc R . .
C4 C 0.2499(3) 0.74708(15) 0.41876(12) 0.0274(6) Uani 1 1 d U . .
C5 C 0.2032(3) 0.77703(15) 0.35530(13) 0.0279(5) Uani 1 1 d U . .
H5 H 0.1507 0.8270 0.3535 0.034 Uiso 1 1 calc R . .
C6 C 0.2315(3) 0.73553(15) 0.29406(12) 0.0254(5) Uani 1 1 d U . .
C7 C 0.4400(3) 0.55152(16) 0.36678(13) 0.0329(6) Uani 1 1 d U . .
H7A H 0.4488 0.5357 0.4156 0.049 Uiso 1 1 calc R . .
H7B H 0.5427 0.5561 0.3465 0.049 Uiso 1 1 calc R . .
H7C H 0.3811 0.5109 0.3415 0.049 Uiso 1 1 calc R . .
C8 C 0.2163(5) 0.79292(18) 0.48487(14) 0.0431(7) Uani 1 1 d U . .
H8A H 0.3131 0.8078 0.5073 0.065 Uiso 1 1 calc R . .
H8B H 0.1561 0.7591 0.5163 0.065 Uiso 1 1 calc R . .
H8C H 0.1580 0.8416 0.4738 0.065 Uiso 1 1 calc R . .
C9 C 0.1728(4) 0.76926(19) 0.22639(14) 0.0367(7) Uani 1 1 d U . .
H9A H 0.1109 0.8172 0.2356 0.055 Uiso 1 1 calc R . .
H9B H 0.1096 0.7289 0.2030 0.055 Uiso 1 1 calc R . .
H9C H 0.2599 0.7836 0.1967 0.055 Uiso 1 1 calc R . .
C10 C 0.5497(3) 0.62326(14) 0.19981(12) 0.0230(5) Uani 1 1 d U . .
C11 C 0.6433(3) 0.67716(15) 0.24374(13) 0.0252(5) Uani 1 1 d U . .
C12 C 0.7636(3) 0.64681(15) 0.28459(13) 0.0298(6) Uani 1 1 d U . .
H12 H 0.7882 0.5913 0.2827 0.036 Uiso 1 1 calc R A .
C13 C 0.8459(3) 0.69694(19) 0.32739(14) 0.0364(6) Uani 1 1 d U . .
H13 H 0.9260 0.6758 0.3554 0.044 Uiso 1 1 calc R . .
C14 C 0.8122(4) 0.7783(2) 0.32977(16) 0.0418(8) Uani 1 1 d U . .
H14 H 0.8681 0.8128 0.3598 0.050 Uiso 1 1 calc R A .
C15 C 0.6984(4) 0.80831(17) 0.28870(17) 0.0409(7) Uani 1 1 d U . .
H15 H 0.6779 0.8643 0.2892 0.049 Uiso 1 1 calc R . .
C16 C 0.6123(3) 0.75871(16) 0.24636(15) 0.0317(6) Uani 1 1 d U . .
H16 H 0.5318 0.7806 0.2190 0.038 Uiso 1 1 calc R A .
N1 N 0.3694(5) 0.5632(5) 0.0733(2) 0.0199(8) Uani 0.804(11) 1 d PDU A 1
C20 C 0.5137(6) 0.5756(4) 0.0763(2) 0.0228(9) Uani 0.804(11) 1 d PDU A 1
O1 O 0.5838(5) 0.5849(2) 0.01497(17) 0.0283(8) Uani 0.804(11) 1 d PDU A 1
C17 C 0.6143(7) 0.5785(5) 0.1383(4) 0.0182(11) Uani 0.70 1 d PDU A 1
C18 C 0.6456(12) 0.4890(6) 0.1573(6) 0.0266(14) Uani 0.70 1 d PDU A 1
H18A H 0.5487 0.4627 0.1695 0.040 Uiso 0.70 1 calc PR A 1
H18B H 0.7161 0.4865 0.1968 0.040 Uiso 0.70 1 calc PR A 1
H18C H 0.6918 0.4616 0.1175 0.040 Uiso 0.70 1 calc PR A 1
C19 C 0.7698(7) 0.6159(5) 0.1174(5) 0.0228(12) Uani 0.70 1 d PDU A 1
H19A H 0.8127 0.5863 0.0780 0.034 Uiso 0.70 1 calc PR A 1
H19B H 0.8409 0.6131 0.1567 0.034 Uiso 0.70 1 calc PR A 1
H19C H 0.7544 0.6721 0.1042 0.034 Uiso 0.70 1 calc PR A 1
C21 C 0.4710(6) 0.5618(3) -0.03896(18) 0.0294(10) Uani 0.804(11) 1 d PDU A 1
C22 C 0.3173(6) 0.5731(3) 0.0003(2) 0.0261(9) Uani 0.804(11) 1 d PDU A 1
H22 H 0.2492 0.5267 -0.0113 0.031 Uiso 0.804(11) 1 calc PR A 1
C23 C 0.4987(6) 0.4738(3) -0.0542(2) 0.0345(11) Uani 0.804(11) 1 d PDU A 1
H23A H 0.6054 0.4661 -0.0689 0.052 Uiso 0.804(11) 1 calc PR A 1
H23B H 0.4296 0.4561 -0.0912 0.052 Uiso 0.804(11) 1 calc PR A 1
H23C H 0.4792 0.4421 -0.0123 0.052 Uiso 0.804(11) 1 calc PR A 1
C24 C 0.5055(7) 0.6127(4) -0.10223(18) 0.0434(14) Uani 0.804(11) 1 d PDU A 1
H24A H 0.4975 0.6697 -0.0900 0.065 Uiso 0.804(11) 1 calc PR A 1
H24B H 0.4316 0.6003 -0.1390 0.065 Uiso 0.804(11) 1 calc PR A 1
H24C H 0.6096 0.6012 -0.1186 0.065 Uiso 0.804(11) 1 calc PR A 1
C25 C 0.2201(9) 0.6521(4) -0.0065(4) 0.0423(15) Uani 0.410(9) 1 d PDU A 1
H25 H 0.1367 0.6437 0.0283 0.051 Uiso 0.410(9) 1 calc PR A 1
C26 C 0.3030(7) 0.7259(3) 0.0219(2) 0.0366(14) Uani 0.410(9) 1 d PDU A 1
H26A H 0.3584 0.7113 0.0643 0.055 Uiso 0.410(9) 1 calc PR A 1
H26B H 0.2278 0.7679 0.0324 0.055 Uiso 0.410(9) 1 calc PR A 1
H26C H 0.3759 0.7458 -0.0128 0.055 Uiso 0.410(9) 1 calc PR A 1
C27 C 0.1366(16) 0.6615(8) -0.0695(6) 0.052(3) Uani 0.410(9) 1 d PDU A 1
H27A H 0.0902 0.6101 -0.0825 0.078 Uiso 0.410(9) 1 calc PR A 1
H27B H 0.2064 0.6792 -0.1063 0.078 Uiso 0.410(9) 1 calc PR A 1
H27C H 0.0557 0.7017 -0.0630 0.078 Uiso 0.410(9) 1 calc PR A 1
P1 P 0.36398(8) 0.61202(4) 0.21875(3) 0.02359(13) Uani 1 1 d U A .
Cl1 Cl 0.07307(8) 0.45740(4) 0.07724(3) 0.03083(13) Uani 1 1 d U A .
Cl2 Cl 0.07264(8) 0.50730(4) 0.24442(3) 0.02794(13) Uani 1 1 d U A .
Pd1 Pd 0.22446(2) 0.536605(10) 0.151287(8) 0.02065(5) Uani 1 1 d U . .
N1B N 0.398(2) 0.567(2) 0.0743(10) 0.0199(8) Uani 0.196(11) 1 d PDU A 2
C20B C 0.543(2) 0.568(2) 0.0820(9) 0.0228(9) Uani 0.196(11) 1 d PDU A 2
O1B O 0.6207(19) 0.5650(10) 0.0212(8) 0.0283(8) Uani 0.196(11) 1 d PDU A 2
C17B C 0.646(2) 0.5703(13) 0.1427(10) 0.0182(11) Uani 0.30 1 d PDU A 2
C18B C 0.671(3) 0.4836(15) 0.1681(16) 0.0266(14) Uani 0.30 1 d PDU A 2
H18D H 0.5714 0.4592 0.1790 0.040 Uiso 0.30 1 calc PR A 2
H18E H 0.7352 0.4841 0.2097 0.040 Uiso 0.30 1 calc PR A 2
H18F H 0.7215 0.4525 0.1316 0.040 Uiso 0.30 1 calc PR A 2
C19B C 0.802(2) 0.6065(14) 0.1240(14) 0.0228(12) Uani 0.30 1 d PDU A 2
H19D H 0.8457 0.5771 0.0847 0.034 Uiso 0.30 1 calc PR A 2
H19E H 0.8707 0.6026 0.1639 0.034 Uiso 0.30 1 calc PR A 2
H19F H 0.7884 0.6631 0.1113 0.034 Uiso 0.30 1 calc PR A 2
C21B C 0.508(2) 0.5393(10) -0.0328(8) 0.0294(10) Uani 0.196(11) 1 d PDU A 2
C22B C 0.361(2) 0.5723(12) -0.0017(10) 0.0261(9) Uani 0.196(11) 1 d PDU A 2
H22B H 0.2793 0.5315 -0.0111 0.031 Uiso 0.196(11) 1 calc PR A 2
C23B C 0.512(3) 0.4501(10) -0.0348(11) 0.0345(11) Uani 0.196(11) 1 d PDU A 2
H23D H 0.6163 0.4321 -0.0462 0.052 Uiso 0.196(11) 1 calc PR A 2
H23E H 0.4406 0.4307 -0.0702 0.052 Uiso 0.196(11) 1 calc PR A 2
H23F H 0.4825 0.4288 0.0106 0.052 Uiso 0.196(11) 1 calc PR A 2
C24B C 0.565(3) 0.5787(14) -0.0989(8) 0.0434(14) Uani 0.196(11) 1 d PDU A 2
H24D H 0.5627 0.6372 -0.0934 0.065 Uiso 0.196(11) 1 calc PR A 2
H24E H 0.4981 0.5632 -0.1376 0.065 Uiso 0.196(11) 1 calc PR A 2
H24F H 0.6701 0.5612 -0.1085 0.065 Uiso 0.196(11) 1 calc PR A 2
C25B C 0.2891(15) 0.6560(7) -0.0184(7) 0.0423(15) Uani 0.366(8) 1 d PDU A 2
H25B H 0.3754 0.6926 -0.0314 0.051 Uiso 0.366(8) 1 calc PR A 2
C26B C 0.2013(14) 0.6961(5) 0.0367(4) 0.045(3) Uani 0.366(8) 1 d PDU A 2
H26D H 0.2647 0.7002 0.0785 0.068 Uiso 0.366(8) 1 calc PR A 2
H26E H 0.1088 0.6648 0.0471 0.068 Uiso 0.366(8) 1 calc PR A 2
H26F H 0.1718 0.7500 0.0213 0.068 Uiso 0.366(8) 1 calc PR A 2
C27B C 0.178(2) 0.6483(9) -0.0860(6) 0.052(3) Uani 0.366(8) 1 d PDU A 2
H27D H 0.2342 0.6222 -0.1238 0.078 Uiso 0.366(8) 1 calc PR A 2
H27E H 0.1453 0.7019 -0.1007 0.078 Uiso 0.366(8) 1 calc PR A 2
H27F H 0.0876 0.6161 -0.0741 0.078 Uiso 0.366(8) 1 calc PR A 2
C25C C 0.2201(9) 0.6521(4) -0.0065(4) 0.0423(15) Uani 0.234(5) 1 d PU B 3
C26C C 0.3030(7) 0.7259(3) 0.0219(2) 0.0366(14) Uani 0.234(5) 1 d PU B 3
H26G H 0.4119 0.7232 0.0094 0.055 Uiso 0.234(5) 1 calc PR B 3
H26H H 0.2928 0.7273 0.0725 0.055 Uiso 0.234(5) 1 calc PR B 3
H26I H 0.2574 0.7745 0.0020 0.055 Uiso 0.234(5) 1 calc PR B 3
C27C C 0.0575(12) 0.6516(7) 0.0081(6) 0.052(3) Uani 0.234(5) 1 d PDU B 3
H27G H 0.0114 0.6027 -0.0110 0.078 Uiso 0.234(5) 1 calc PR B 3
H27H H 0.0093 0.6987 -0.0131 0.078 Uiso 0.234(5) 1 calc PR B 3
H27I H 0.0414 0.6529 0.0584 0.078 Uiso 0.234(5) 1 calc PR B 3
H25C H 0.2217 0.6616 -0.0569 0.062 Uiso 0.234(5) 1 d P B 3

loop_
_atom_site_aniso_label
_atom_site_aniso_U_11
_atom_site_aniso_U_22
_atom_site_aniso_U_33
_atom_site_aniso_U_23
_atom_site_aniso_U_13
_atom_site_aniso_U_12
C1 0.0262(14) 0.0293(12) 0.0133(10) -0.0023(9) 0.0040(9) -0.0032(10)
C2 0.0270(13) 0.0238(11) 0.0200(12) 0.0034(9) 0.0037(9) -0.0021(10)
C3 0.0312(14) 0.0322(13) 0.0134(10) 0.0027(9) 0.0010(9) -0.0028(10)
C4 0.0294(16) 0.0323(12) 0.0205(11) -0.0069(9) -0.0005(10) -0.0018(11)
C5 0.0264(14) 0.0316(12) 0.0258(12) -0.0032(10) 0.0003(11) 0.0037(10)
C6 0.0237(12) 0.0345(12) 0.0179(11) -0.0007(9) -0.0004(10) -0.0001(11)
C7 0.0419(16) 0.0328(15) 0.0240(12) 0.0061(10) 0.0045(11) 0.0039(12)
C8 0.057(2) 0.0486(17) 0.0239(13) -0.0128(12) 0.0020(15) 0.0085(17)
C9 0.0421(18) 0.0430(16) 0.0248(13) 0.0012(12) -0.0021(12) 0.0155(13)
C10 0.0304(14) 0.0210(11) 0.0178(11) 0.0010(9) 0.0042(10) -0.0007(10)
C11 0.0276(13) 0.0249(12) 0.0231(12) -0.0025(9) 0.0088(10) -0.0009(10)
C12 0.0298(15) 0.0316(12) 0.0278(12) 0.0029(10) 0.0035(11) -0.0007(12)
C13 0.0302(15) 0.0460(16) 0.0331(14) -0.0008(12) 0.0002(11) 0.0004(13)
C14 0.0341(18) 0.0467(17) 0.0445(17) -0.0177(13) 0.0020(13) -0.0061(13)
C15 0.041(2) 0.0244(13) 0.0573(19) -0.0126(12) 0.0026(15) 0.0006(13)
C16 0.0309(15) 0.0288(13) 0.0353(14) -0.0027(11) -0.0005(12) 0.0010(11)
N1 0.026(2) 0.0200(13) 0.0136(9) -0.0016(8) 0.0002(13) 0.001(2)
C20 0.038(3) 0.0160(19) 0.0147(13) -0.0012(12) 0.0059(13) -0.001(2)
O1 0.038(2) 0.0316(19) 0.0153(10) -0.0045(11) 0.0073(11) -0.0122(14)
C17 0.017(3) 0.019(2) 0.0188(16) 0.0012(13) 0.0045(17) 0.006(2)
C18 0.035(4) 0.0225(17) 0.022(4) 0.0054(17) -0.002(3) 0.006(2)
C19 0.016(3) 0.030(2) 0.022(2) 0.0023(16) 0.005(2) 0.007(2)
C21 0.041(3) 0.031(2) 0.0160(13) -0.0029(14) 0.0016(14) -0.0109(17)
C22 0.038(3) 0.0274(12) 0.0124(11) -0.0002(9) 0.0005(17) -0.0068(18)
C23 0.0397(19) 0.036(3) 0.028(2) -0.0102(17) 0.0094(19) -0.0078(19)
C24 0.064(3) 0.050(3) 0.0173(14) -0.0034(17) 0.0062(18) -0.025(2)
C25 0.046(4) 0.0378(18) 0.043(3) -0.0082(18) -0.025(3) 0.005(3)
C26 0.060(4) 0.021(2) 0.029(2) 0.0027(16) -0.008(2) 0.003(2)
C27 0.101(7) 0.028(4) 0.026(4) 0.000(3) -0.025(5) -0.002(4)
P1 0.0272(3) 0.0276(3) 0.0160(3) -0.0022(2) 0.0035(2) 0.0005(3)
Cl1 0.0362(3) 0.0323(3) 0.0240(3) -0.0077(3) -0.0009(2) -0.0027(3)
Cl2 0.0278(3) 0.0358(3) 0.0202(3) 0.0027(2) 0.0024(2) -0.0014(3)
Pd1 0.02766(8) 0.02056(7) 0.01373(7) -0.00041(7) 0.00095(7) 0.00229(7)
N1B 0.026(2) 0.0200(13) 0.0136(9) -0.0016(8) 0.0002(13) 0.001(2)
C20B 0.038(3) 0.0160(19) 0.0147(13) -0.0012(12) 0.0059(13) -0.001(2)
O1B 0.038(2) 0.0316(19) 0.0153(10) -0.0045(11) 0.0073(11) -0.0122(14)
C17B 0.017(3) 0.019(2) 0.0188(16) 0.0012(13) 0.0045(17) 0.006(2)
C18B 0.035(4) 0.0225(17) 0.022(4) 0.0054(17) -0.002(3) 0.006(2)
C19B 0.016(3) 0.030(2) 0.022(2) 0.0023(16) 0.005(2) 0.007(2)
C21B 0.041(3) 0.031(2) 0.0160(13) -0.0029(14) 0.0016(14) -0.0109(17)
C22B 0.038(3) 0.0274(12) 0.0124(11) -0.0002(9) 0.0005(17) -0.0068(18)
C23B 0.0397(19) 0.036(3) 0.028(2) -0.0102(17) 0.0094(19) -0.0078(19)
C24B 0.064(3) 0.050(3) 0.0173(14) -0.0034(17) 0.0062(18) -0.025(2)
C25B 0.046(4) 0.0378(18) 0.043(3) -0.0082(18) -0.025(3) 0.005(3)
C26B 0.074(8) 0.023(4) 0.038(5) 0.007(3) -0.020(5) 0.006(4)
C27B 0.101(7) 0.028(4) 0.026(4) 0.000(3) -0.025(5) -0.002(4)
C25C 0.046(4) 0.0378(18) 0.043(3) -0.0082(18) -0.025(3) 0.005(3)
C26C 0.060(4) 0.021(2) 0.029(2) 0.0027(16) -0.008(2) 0.003(2)
C27C 0.101(7) 0.028(4) 0.026(4) 0.000(3) -0.025(5) -0.002(4)

loop_
_atom_type_symbol
_atom_type_description
_atom_type_scat_dispersion_real
_atom_type_scat_dispersion_imag
_atom_type_scat_source
C C 0.0033 0.0016 'International Tables Vol C Tables 4.2.6.8 and 6.1.1.4'
H H 0.0000 0.0000 'International Tables Vol C Tables 4.2.6.8 and 6.1.1.4'
N N 0.0061 0.0033 'International Tables Vol C Tables 4.2.6.8 and 6.1.1.4'
O O 0.0106 0.0060 'International Tables Vol C Tables 4.2.6.8 and 6.1.1.4'
P P 0.1023 0.0942 'International Tables Vol C Tables 4.2.6.8 and 6.1.1.4'
Cl Cl 0.1484 0.1585 'International Tables Vol C Tables 4.2.6.8 and 6.1.1.4'
Pd Pd -0.9988 1.0072 'International Tables Vol C Tables 4.2.6.8 and 6.1.1.4'

loop_
_geom_angle_atom_site_label_1
_geom_angle_atom_site_label_2
_geom_angle_atom_site_label_3
_geom_angle
C6 C1 C2 120.9(2)
C6 C1 P1 119.73(17)
C2 C1 P1 119.34(19)
C3 C2 C1 118.4(2)
C3 C2 C7 120.0(2)
C1 C2 C7 121.6(2)
C2 C3 C4 121.4(2)
C2 C3 H3 119.3
C4 C3 H3 119.3
C5 C4 C3 119.4(2)
C5 C4 C8 120.4(2)
C3 C4 C8 120.2(2)
C4 C5 C6 121.3(2)
C4 C5 H5 119.3
C6 C5 H5 119.3
C5 C6 C1 118.5(2)
C5 C6 C9 119.3(2)
C1 C6 C9 122.2(2)
C2 C7 H7A 109.5
C2 C7 H7B 109.5
H7A C7 H7B 109.5
C2 C7 H7C 109.5
H7A C7 H7C 109.5
H7B C7 H7C 109.5
C4 C8 H8A 109.5
C4 C8 H8B 109.5
H8A C8 H8B 109.5
C4 C8 H8C 109.5
H8A C8 H8C 109.5
H8B C8 H8C 109.5
C6 C9 H9A 109.5
C6 C9 H9B 109.5
H9A C9 H9B 109.5
C6 C9 H9C 109.5
H9A C9 H9C 109.5
H9B C9 H9C 109.5
C11 C10 C17 123.0(3)
C11 C10 C17B 115.5(7)
C17 C10 C17B 10.5(7)
C11 C10 P1 118.49(18)
C17 C10 P1 118.5(3)
C17B C10 P1 125.5(7)
C16 C11 C12 118.5(2)
C16 C11 C10 120.5(2)
C12 C11 C10 120.9(2)
C13 C12 C11 120.4(2)
C13 C12 H12 119.8
C11 C12 H12 119.8
C12 C13 C14 120.2(3)
C12 C13 H13 119.9
C14 C13 H13 119.9
C15 C14 C13 119.5(3)
C15 C14 H14 120.2
C13 C14 H14 120.2
C14 C15 C16 121.2(3)
C14 C15 H15 119.4
C16 C15 H15 119.4
C15 C16 C11 120.1(3)
C15 C16 H16 120.0
C11 C16 H16 120.0
C20 N1 C22 109.0(3)
C20 N1 Pd1 128.4(3)
C22 N1 Pd1 122.6(3)
N1 C20 O1 115.4(4)
N1 C20 C17 128.6(4)
O1 C20 C17 116.0(4)
C20 O1 C21 106.7(3)
C20 C17 C10 115.4(4)
C20 C17 C19 108.8(5)
C10 C17 C19 109.4(6)
C20 C17 C18 105.2(5)
C10 C17 C18 110.7(7)
C19 C17 C18 107.1(5)
O1 C21 C23 106.4(3)
O1 C21 C24 106.7(3)
C23 C21 C24 110.7(3)
O1 C21 C22 101.4(3)
C23 C21 C22 110.5(3)
C24 C21 C22 119.8(4)
N1 C22 C21 100.7(3)
N1 C22 C25 109.7(4)
C21 C22 C25 121.7(4)
N1 C22 H22 108.0
C21 C22 H22 108.0
C25 C22 H22 108.0
C27 C25 C26 117.3(7)
C27 C25 C22 116.0(6)
C26 C25 C22 112.9(5)
C27 C25 H25 102.5
C26 C25 H25 102.5
C22 C25 H25 102.5
C27 C25 H25C 31.6(7)
C26 C25 H25C 102.6(6)
C22 C25 H25C 102.1(5)
H25 C25 H25C 134.1
C25 C26 H26A 109.5
C25 C26 H26B 109.5
H26A C26 H26B 109.5
C25 C26 H26C 109.5
H26A C26 H26C 109.5
H26B C26 H26C 109.5
C25 C27 H27A 109.5
C25 C27 H27B 109.5
H27A C27 H27B 109.5
C25 C27 H27C 109.5
H27A C27 H27C 109.5
H27B C27 H27C 109.5
C25 C27 H25C 41.3(7)
H27A C27 H25C 118.3
H27B C27 H25C 68.7
H27C C27 H25C 129.9
C10 P1 C1 111.65(12)
C10 P1 Pd1 118.34(9)
C1 P1 Pd1 129.94(9)
N1 Pd1 N1B 5.4(7)
N1 Pd1 P1 88.2(2)
N1B Pd1 P1 83.5(8)
N1 Pd1 Cl2 176.41(14)
N1B Pd1 Cl2 171.0(6)
P1 Pd1 Cl2 88.67(2)
N1 Pd1 Cl1 91.25(19)
N1B Pd1 Cl1 96.0(8)
P1 Pd1 Cl1 178.92(3)
Cl2 Pd1 Cl1 91.88(2)
C20B N1B C22B 109.0(14)
C20B N1B Pd1 128.0(15)
C22B N1B Pd1 122.0(14)
N1B C20B O1B 113.2(14)
N1B C20B C17B 134.0(16)
O1B C20B C17B 112.8(15)
C20B O1B C21B 106.8(12)
C20B C17B C19B 111.0(15)
C20B C17B C18B 108.5(16)
C19B C17B C18B 108.6(15)
C20B C17B C10 103.7(13)
C19B C17B C10 113.5(16)
C18B C17B C10 111.3(19)
C17B C18B H18D 109.5
C17B C18B H18E 109.5
H18D C18B H18E 109.5
C17B C18B H18F 109.5
H18D C18B H18F 109.5
H18E C18B H18F 109.5
C17B C19B H19D 109.5
C17B C19B H19E 109.5
H19D C19B H19E 109.5
C17B C19B H19F 109.5
H19D C19B H19F 109.5
H19E C19B H19F 109.5
C23B C21B O1B 106.9(13)
C23B C21B C24B 113.8(13)
O1B C21B C24B 104.5(13)
C23B C21B C22B 113.0(14)
O1B C21B C22B 100.1(11)
C24B C21B C22B 116.7(14)
N1B C22B C21B 100.4(13)
N1B C22B C25B 110.1(17)
C21B C22B C25B 125.4(15)
N1B C22B H22B 106.5
C21B C22B H22B 106.5
C25B C22B H22B 106.5
C21B C23B H23D 109.5
C21B C23B H23E 109.5
H23D C23B H23E 109.5
C21B C23B H23F 109.5
H23D C23B H23F 109.5
H23E C23B H23F 109.5
C21B C24B H24D 109.5
C21B C24B H24E 109.5
H24D C24B H24E 109.5
C21B C24B H24F 109.5
H24D C24B H24F 109.5
H24E C24B H24F 109.5
C26B C25B C22B 117.7(12)
C26B C25B C27B 107.8(10)
C22B C25B C27B 109.4(11)
C26B C25B H25B 107.2
C22B C25B H25B 107.2
C27B C25B H25B 107.2
C26B C25B H25C 101.4(10)
C22B C25B H25C 119.8(13)
C27B C25B H25C 10.4(6)
H25B C25B H25C 102.1
C25B C26B H26D 109.5
C25B C26B H26E 109.5
H26D C26B H26E 109.5
C25B C26B H26F 109.5
H26D C26B H26F 109.5
H26E C26B H26F 109.5
C25B C27B H27D 109.5
C25B C27B H27E 109.5
H27D C27B H27E 109.5
C25B C27B H27F 109.5
H27D C27B H27F 109.5
H27E C27B H27F 109.5
C25B C27B H25C 13.9(9)
H27D C27B H25C 117.2
H27E C27B H25C 95.7
H27F C27B H25C 114.5
H27G C27C H27H 109.5
H27G C27C H27I 109.5
H27H C27C H27I 109.5

loop_
_geom_bond_atom_site_label_1
_geom_bond_atom_site_label_2
_geom_bond_distance
C1 C6 1.395(4)
C1 C2 1.412(3)
C1 P1 1.800(2)
C2 C3 1.383(3)
C2 C7 1.507(3)
C3 C4 1.387(4)
C3 H3 0.9500
C4 C5 1.383(3)
C4 C8 1.515(3)
C5 C6 1.391(3)
C5 H5 0.9500
C6 C9 1.510(3)
C7 H7A 0.9800
C7 H7B 0.9800
C7 H7C 0.9800
C8 H8A 0.9800
C8 H8B 0.9800
C8 H8C 0.9800
C9 H9A 0.9800
C9 H9B 0.9800
C9 H9C 0.9800
C10 C11 1.480(4)
C10 C17 1.511(8)
C10 C17B 1.64(2)
C10 P1 1.669(3)
C11 C16 1.386(4)
C11 C12 1.405(4)
C12 C13 1.376(4)
C12 H12 0.9500
C13 C14 1.387(4)
C13 H13 0.9500
C14 C15 1.365(4)
C14 H14 0.9500
C15 C16 1.383(4)
C15 H15 0.9500
C16 H16 0.9500
N1 C20 1.275(5)
N1 C22 1.488(4)
N1 Pd1 2.013(5)
C20 O1 1.340(4)
C20 C17 1.484(6)
O1 C21 1.482(4)
C17 C19 1.544(6)
C17 C18 1.558(6)
C18 H18A 0.9800
C18 H18B 0.9800
C18 H18C 0.9800
C19 H19A 0.9800
C19 H19B 0.9800
C19 H19C 0.9800
C21 C23 1.515(5)
C21 C24 1.516(4)
C21 C22 1.550(5)
C22 C25 1.572(7)
C22 H22 1.0000
C23 H23A 0.9800
C23 H23B 0.9800
C23 H23C 0.9800
C24 H24A 0.9800
C24 H24B 0.9800
C24 H24C 0.9800
C25 C27 1.425(12)
C25 C26 1.527(8)
C25 H25 1.0000
C25 H25C 0.984(7)
C26 H26A 0.9800
C26 H26B 0.9800
C26 H26C 0.9800
C27 H27A 0.9800
C27 H27B 0.9800
C27 H27C 0.9800
C27 H25C 0.781(12)
P1 Pd1 2.1793(7)
Cl1 Pd1 2.3497(6)
Cl2 Pd1 2.2835(6)
Pd1 N1B 2.18(2)
N1B C20B 1.274(14)
N1B C22B 1.505(15)
C20B O1B 1.354(15)
C20B C17B 1.473(14)
O1B C21B 1.492(14)
C17B C19B 1.531(14)
C17B C18B 1.540(13)
C18B H18D 0.9800
C18B H18E 0.9800
C18B H18F 0.9800
C19B H19D 0.9800
C19B H19E 0.9800
C19B H19F 0.9800
C21B C23B 1.487(15)
C21B C24B 1.516(14)
C21B C22B 1.520(14)
C22B C25B 1.563(15)
C22B H22B 1.0000
C23B H23D 0.9800
C23B H23E 0.9800
C23B H23F 0.9800
C24B H24D 0.9800
C24B H24E 0.9800
C24B H24F 0.9800
C25B C26B 1.470(16)
C25B C27B 1.628(16)
C25B H25B 1.0000
C25B H25C 0.950(12)
C26B H26D 0.9800
C26B H26E 0.9800
C26B H26F 0.9800
C27B H27D 0.9800
C27B H27E 0.9800
C27B H27F 0.9800
C27B H25C 0.714(10)
C27C H27G 0.9800
C27C H27H 0.9800
C27C H27I 0.9800

loop_
_geom_torsion_atom_site_label_1
_geom_torsion_atom_site_label_2
_geom_torsion_atom_site_label_3
_geom_torsion_atom_site_label_4
_geom_torsion
C6 C1 C2 C3 -2.6(4)
P1 C1 C2 C3 176.4(2)
C6 C1 C2 C7 176.7(2)
P1 C1 C2 C7 -4.3(3)
C1 C2 C3 C4 0.4(4)
C7 C2 C3 C4 -178.9(2)
C2 C3 C4 C5 0.9(4)
C2 C3 C4 C8 -179.8(3)
C3 C4 C5 C6 0.0(4)
C8 C4 C5 C6 -179.3(3)
C4 C5 C6 C1 -2.2(4)
C4 C5 C6 C9 177.7(3)
C2 C1 C6 C5 3.5(4)
P1 C1 C6 C5 -175.5(2)
C2 C1 C6 C9 -176.4(3)
P1 C1 C6 C9 4.6(4)
C17 C10 C11 C16 115.3(4)
C17B C10 C11 C16 123.8(8)
P1 C10 C11 C16 -64.2(3)
C17 C10 C11 C12 -65.8(4)
C17B C10 C11 C12 -57.3(8)
P1 C10 C11 C12 114.7(2)
C16 C11 C12 C13 1.5(4)
C10 C11 C12 C13 -177.4(2)
C11 C12 C13 C14 -1.0(4)
C12 C13 C14 C15 -0.9(5)
C13 C14 C15 C16 2.2(5)
C14 C15 C16 C11 -1.6(5)
C12 C11 C16 C15 -0.3(4)
C10 C11 C16 C15 178.6(3)
C22 N1 C20 O1 -7.0(9)
Pd1 N1 C20 O1 174.1(5)
C22 N1 C20 C17 175.0(6)
Pd1 N1 C20 C17 -3.8(13)
N1 C20 O1 C21 -10.8(8)
C17 C20 O1 C21 167.4(5)
N1 C20 C17 C10 -42.6(11)
O1 C20 C17 C10 139.5(6)
N1 C20 C17 C19 -165.9(8)
O1 C20 C17 C19 16.2(8)
N1 C20 C17 C18 79.7(10)
O1 C20 C17 C18 -98.2(8)
C11 C10 C17 C20 -139.2(4)
C17B C10 C17 C20 174(6)
P1 C10 C17 C20 40.3(7)
C11 C10 C17 C19 -16.2(5)
C17B C10 C17 C19 -63(6)
P1 C10 C17 C19 163.3(3)
C11 C10 C17 C18 101.5(5)
C17B C10 C17 C18 55(6)
P1 C10 C17 C18 -78.9(5)
C20 O1 C21 C23 -93.1(4)
C20 O1 C21 C24 148.6(4)
C20 O1 C21 C22 22.4(4)
C20 N1 C22 C21 20.5(7)
Pd1 N1 C22 C21 -160.6(5)
C20 N1 C22 C25 -109.0(7)
Pd1 N1 C22 C25 69.9(7)
O1 C21 C22 N1 -24.8(5)
C23 C21 C22 N1 87.7(5)
C24 C21 C22 N1 -141.8(5)
O1 C21 C22 C25 96.5(4)
C23 C21 C22 C25 -151.0(4)
C24 C21 C22 C25 -20.5(6)
N1 C22 C25 C27 -167.7(8)
C21 C22 C25 C27 75.4(9)
N1 C22 C25 C26 52.7(7)
C21 C22 C25 C26 -64.3(6)
C11 C10 P1 C1 -5.1(2)
C17 C10 P1 C1 175.4(3)
C17B C10 P1 C1 166.0(8)
C11 C10 P1 Pd1 177.44(15)
C17 C10 P1 Pd1 -2.1(3)
C17B C10 P1 Pd1 -11.4(8)
C6 C1 P1 C10 104.8(2)
C2 C1 P1 C10 -74.3(2)
C6 C1 P1 Pd1 -78.2(2)
C2 C1 P1 Pd1 102.8(2)
C20 N1 Pd1 N1B 4(13)
C22 N1 Pd1 N1B -174(15)
C20 N1 Pd1 P1 33.9(8)
C22 N1 Pd1 P1 -144.8(6)
C20 N1 Pd1 Cl2 4(5)
C22 N1 Pd1 Cl2 -175(4)
C20 N1 Pd1 Cl1 -147.1(8)
C22 N1 Pd1 Cl1 34.3(6)
C10 P1 Pd1 N1 -27.3(2)
C1 P1 Pd1 N1 155.8(2)
C10 P1 Pd1 N1B -24.7(9)
C1 P1 Pd1 N1B 158.4(9)
C10 P1 Pd1 Cl2 150.87(10)
C1 P1 Pd1 Cl2 -26.03(11)
C10 P1 Pd1 Cl1 -88.2(14)
C1 P1 Pd1 Cl1 94.9(14)
N1 Pd1 N1B C20B -166(17)
P1 Pd1 N1B C20B 43(4)
Cl2 Pd1 N1B C20B 13(10)
Cl1 Pd1 N1B C20B -138(4)
N1 Pd1 N1B C22B 1(12)
P1 Pd1 N1B C22B -149(3)
Cl2 Pd1 N1B C22B -179(16)
Cl1 Pd1 N1B C22B 30(3)
C22B N1B C20B O1B -8(4)
Pd1 N1B C20B O1B 161(2)
C22B N1B C20B C17B 175(3)
Pd1 N1B C20B C17B -16(7)
N1B C20B O1B C21B -14(4)
C17B C20B O1B C21B 163.6(19)
N1B C20B C17B C19B -156(4)
O1B C20B C17B C19B 27(3)
N1B C20B C17B C18B 84(5)
O1B C20B C17B C18B -93(3)
N1B C20B C17B C10 -34(5)
O1B C20B C17B C10 149(2)
C11 C10 C17B C20B -143.0(13)
C17 C10 C17B C20B -6(5)
P1 C10 C17B C20B 45.6(17)
C11 C10 C17B C19B -22.4(13)
C17 C10 C17B C19B 115(6)
P1 C10 C17B C19B 166.2(9)
C11 C10 C17B C18B 100.5(13)
C17 C10 C17B C18B -122(6)
P1 C10 C17B C18B -70.9(14)
C20B O1B C21B C23B -89(2)
C20B O1B C21B C24B 149.6(19)
C20B O1B C21B C22B 28(2)
C20B N1B C22B C21B 25(3)
Pd1 N1B C22B C21B -144(2)
C20B N1B C22B C25B -109(3)
Pd1 N1B C22B C25B 82(3)
C23B C21B C22B N1B 83(2)
O1B C21B C22B N1B -30(2)
C24B C21B C22B N1B -142(2)
C23B C21B C22B C25B -153.2(17)
O1B C21B C22B C25B 93.5(18)
C24B C21B C22B C25B -18(2)
N1B C22B C25B C26B -29(2)
C21B C22B C25B C26B -149.1(15)
N1B C22B C25B C27B -152.9(15)
C21B C22B C25B C27B 87.4(19)
